data_2207600
loop_
_publ_author_name
'Brusko, Vasiliy'
'B\"ohmer, Volker'
'Bolte, Michael'

_publ_section_title
;
 5,11,17,23-Tetra-<i>tert</i>-butyl-25,26,27,28-tetrapentoxycalix[4]arene
;
_journal_coeditor_code LH6555
_journal_issue 12
_journal_name_full 'Acta Crystallographica Section E'
_journal_page_first o4272
_journal_page_last o4273
_journal_paper_doi 10.1107/S1600536805038067
_journal_volume 61
_journal_year 2005
_chemical_formula_iupac 'C64 H96 O4'
_chemical_formula_moiety 'C64 H96 O4'
_chemical_formula_sum 'C64 H96 O4'
_chemical_formula_weight 929.41
_chemical_name_systematic
;
5,11,17,23-Tetra-tert-butyl-25,26,27,28-tetrapentoxycalix[4]arene
;
_space_group_IT_number 14
_symmetry_cell_setting monoclinic
_symmetry_space_group_name_Hall '-P 2yn'
_symmetry_space_group_name_H-M 'P 1 21/n 1'
_atom_sites_solution_hydrogens geom
_atom_sites_solution_primary direct
_atom_sites_solution_secondary difmap
_audit_creation_method SHELXL-97
_cell_angle_alpha 90.00
_cell_angle_beta 110.436(4)
_cell_angle_gamma 90.00
_cell_formula_units_Z 4
_cell_length_a 15.8573(8)
_cell_length_b 20.0393(13)
_cell_length_c 20.0147(10)
_cell_measurement_reflns_used 77341
_cell_measurement_temperature 173(2)
_cell_measurement_theta_max 25.8
_cell_measurement_theta_min 2.0
_cell_volume 5959.8(6)
_computing_cell_refinement X-AREA
_computing_data_collection 'X-AREA (Stoe & Cie, 2001)'
_computing_data_reduction X-AREA
_computing_molecular_graphics 'XP in SHELXTL-Plus (Sheldrick, 1991)'
_computing_publication_material 'SHELXL97 and PLATON (Spek, 2003)'
_computing_structure_refinement 'SHELXL97 (Sheldrick, 1997)'
_computing_structure_solution 'SHELXS97 (Sheldrick, 1990)'
_diffrn_ambient_temperature 173(2)
_diffrn_measured_fraction_theta_full 0.993
_diffrn_measured_fraction_theta_max 0.993
_diffrn_measurement_device_type 'Stoe IPDS-II two-circle'
_diffrn_measurement_method \w
_diffrn_radiation_monochromator graphite
_diffrn_radiation_source 'fine-focus sealed tube'
_diffrn_radiation_type MoK\a
_diffrn_radiation_wavelength 0.71073
_diffrn_reflns_av_R_equivalents 0.0705
_diffrn_reflns_av_sigmaI/netI 0.0354
_diffrn_reflns_limit_h_max 19
_diffrn_reflns_limit_h_min -19
_diffrn_reflns_limit_k_max 24
_diffrn_reflns_limit_k_min -24
_diffrn_reflns_limit_l_max 24
_diffrn_reflns_limit_l_min -24
_diffrn_reflns_number 84719
_diffrn_reflns_theta_full 25.93
_diffrn_reflns_theta_max 25.93
_diffrn_reflns_theta_min 2.17
_diffrn_standards_decay_% 0
_diffrn_standards_interval_time 0
_diffrn_standards_number 0
_exptl_absorpt_coefficient_mu 0.062
_exptl_absorpt_correction_type none
_exptl_crystal_colour colourless
_exptl_crystal_density_diffrn 1.036
_exptl_crystal_density_method 'not measured'
_exptl_crystal_description block
_exptl_crystal_F_000 2048
_exptl_crystal_size_max 0.46
_exptl_crystal_size_mid 0.42
_exptl_crystal_size_min 0.24
_refine_diff_density_max 0.332
_refine_diff_density_min -0.174
_refine_ls_extinction_method none
_refine_ls_goodness_of_fit_ref 1.040
_refine_ls_hydrogen_treatment constr
_refine_ls_matrix_type full
_refine_ls_number_parameters 632
_refine_ls_number_reflns 11556
_refine_ls_number_restraints 6
_refine_ls_restrained_S_all 1.057
_refine_ls_R_factor_all 0.0740
_refine_ls_R_factor_gt 0.0501
_refine_ls_shift/su_max 0.000
_refine_ls_shift/su_mean 0.000
_refine_ls_structure_factor_coef Fsqd
_refine_ls_weighting_details 'calc w=1/[\s^2^(Fo^2^)+(0.0906P)^2^] where P=(Fo^2^+2Fc^2^)/3'
_refine_ls_weighting_scheme calc
_refine_ls_wR_factor_gt 0.1361
_refine_ls_wR_factor_ref 0.1479
_reflns_number_gt 8021
_reflns_number_total 11556
_reflns_threshold_expression I>2\s(I)
_cod_data_source_file lh6555.cif
_cod_data_source_block I
_cod_depositor_comments
;
The following automatic conversions were performed:
'_symmetry_cell_setting' value 'Monoclinic' changed to 'monoclinic'
according to '/home/saulius/struct/CIF-dictionaries/cif_core.dic'
dictionary named 'cif_core.dic' version 2.4.1 from 2010-06-29.

Automatic conversion script
Id: cif_fix_enum 1527 2010-12-29 10:47:43Z saulius 

The following automatic conversions were performed:

'_symmetry_cell_setting' value 'Monoclinic' changed to 'monoclinic'
according to /home/saulius/struct/CIF-dictionaries/cif_core.dic
dictionary named 'cif_core.dic' version 2.4.1 from 2010-06-29.

Automatic conversion script
Id: cif_fix_values 1715 2011-07-08 13:25:40Z adriana 
;
_cod_original_sg_symbol_H-M 'P 21/n'
_cod_database_code 2207600
_cod_database_fobs_code 2207600

loop_
_symmetry_equiv_pos_as_xyz
'x, y, z'
'-x+1/2, y+1/2, -z+1/2'
'-x, -y, -z'
'x-1/2, -y-1/2, z-1/2'

loop_
_atom_site_label
_atom_site_fract_x
_atom_site_fract_y
_atom_site_fract_z
_atom_site_U_iso_or_equiv
_atom_site_adp_type
_atom_site_calc_flag
_atom_site_refinement_flags
_atom_site_occupancy
_atom_site_disorder_assembly
_atom_site_disorder_group
_atom_site_type_symbol
C1 0.73594(11) 0.07222(8) 0.29467(8) 0.0418(3) Uani d . 1 . . C
H1A 0.7281 0.0235 0.2871 0.050 Uiso calc R 1 . . H
H1B 0.7605 0.0904 0.2592 0.050 Uiso calc R 1 . . H
C11 0.64516(10) 0.10475(8) 0.28492(8) 0.0396(3) Uani d . 1 . . C
C12 0.61021(10) 0.15694(8) 0.23659(8) 0.0392(3) Uani d . 1 . . C
C13 0.53287(10) 0.19114(8) 0.23581(8) 0.0405(3) Uani d . 1 . . C
C14 0.48777(11) 0.16899(9) 0.28023(8) 0.0439(4) Uani d . 1 . . C
H14 0.4350 0.1919 0.2794 0.053 Uiso calc R 1 . . H
C15 0.51705(11) 0.11448(9) 0.32577(8) 0.0441(4) Uani d . 1 . . C
C16 0.59717(11) 0.08439(8) 0.32774(8) 0.0427(4) Uani d . 1 . . C
H16 0.6200 0.0483 0.3598 0.051 Uiso calc R 1 . . H
C17 0.46373(13) 0.08644(10) 0.37085(10) 0.0529(4) Uani d . 1 . . C
C18 0.52657(15) 0.07712(11) 0.44842(10) 0.0625(5) Uani d . 1 . . C
H18A 0.5765 0.0477 0.4497 0.094 Uiso calc R 1 . . H
H18B 0.4930 0.0571 0.4762 0.094 Uiso calc R 1 . . H
H18C 0.5504 0.1206 0.4689 0.094 Uiso calc R 1 . . H
C19 0.38637(15) 0.13207(13) 0.37014(13) 0.0725(6) Uani d . 1 . . C
H19A 0.4103 0.1758 0.3896 0.109 Uiso calc R 1 . . H
H19B 0.3544 0.1123 0.3993 0.109 Uiso calc R 1 . . H
H19C 0.3447 0.1374 0.3210 0.109 Uiso calc R 1 . . H
C20 0.42514(17) 0.01809(12) 0.34031(13) 0.0731(6) Uani d . 1 . . C
H20A 0.4743 -0.0116 0.3405 0.110 Uiso calc R 1 . . H
H20B 0.3833 0.0236 0.2913 0.110 Uiso calc R 1 . . H
H20C 0.3932 -0.0013 0.3696 0.110 Uiso calc R 1 . . H
O12 0.65273(7) 0.17496(6) 0.18897(5) 0.0426(3) Uani d . 1 . . O
C121 0.61101(13) 0.14461(10) 0.11990(8) 0.0511(4) Uani d . 1 A . C
H12A 0.5459 0.1550 0.1013 0.061 Uiso calc R 1 . . H
H12B 0.6182 0.0955 0.1239 0.061 Uiso calc R 1 . . H
C122 0.65453(14) 0.17108(15) 0.07035(10) 0.0794(7) Uani d D 1 . . C
H12C 0.6318 0.2174 0.0608 0.095 Uiso d PR 0.480(6) A 1 H
H12D 0.6263 0.1464 0.0252 0.095 Uiso d PR 0.480(6) A 1 H
H12L 0.6701 0.2189 0.0797 0.095 Uiso d PR 0.520(6) A 2 H
H12M 0.6161 0.1649 0.0198 0.095 Uiso d PR 0.520(6) A 2 H
C123 0.7493(2) 0.1763(2) 0.07826(19) 0.0520(13) Uani d PD 0.480(6) A 1 C
H12E 0.7864 0.1862 0.1284 0.062 Uiso calc PR 0.480(6) A 1 H
H12F 0.7581 0.2124 0.0476 0.062 Uiso calc PR 0.480(6) A 1 H
C124 0.7753(4) 0.1094(3) 0.0558(3) 0.0705(15) Uani d PD 0.480(6) A 1 C
H12G 0.7413 0.1027 0.0044 0.085 Uiso calc PR 0.480(6) A 1 H
H12H 0.7572 0.0736 0.0822 0.085 Uiso calc PR 0.480(6) A 1 H
C12' 0.7467(3) 0.1240(2) 0.0927(2) 0.0570(13) Uani d PD 0.520(6) A 2 C
H12N 0.7828 0.1307 0.1437 0.068 Uiso calc PR 0.520(6) A 2 H
H12O 0.7296 0.0763 0.0855 0.068 Uiso calc PR 0.520(6) A 2 H
C12" 0.8023(3) 0.1431(3) 0.0467(2) 0.0696(14) Uani d PD 0.520(6) A 2 C
H12P 0.7674 0.1350 -0.0043 0.083 Uiso calc PR 0.520(6) A 2 H
H12Q 0.8188 0.1909 0.0531 0.083 Uiso calc PR 0.520(6) A 2 H
C125 0.8827(2) 0.10187(18) 0.06972(17) 0.1030(9) Uani d D 1 . . C
H12I 0.8953 0.0577 0.0544 0.154 Uiso d PR 0.480(6) A 1 H
H12J 0.9005 0.1363 0.0424 0.154 Uiso d PR 0.480(6) A 1 H
H12K 0.9170 0.1077 0.1206 0.154 Uiso d PR 0.480(6) A 1 H
H12R 0.9199 0.1131 0.0412 0.154 Uiso d PR 0.520(6) A 2 H
H12S 0.9168 0.1106 0.1202 0.154 Uiso d PR 0.520(6) A 2 H
H12T 0.8662 0.0546 0.0633 0.154 Uiso d PR 0.520(6) A 2 H
C2 0.49797(11) 0.25249(9) 0.18939(8) 0.0454(4) Uani d . 1 . . C
H2A 0.5343 0.2596 0.1586 0.054 Uiso calc R 1 . . H
H2B 0.4349 0.2447 0.1581 0.054 Uiso calc R 1 . . H
C21 0.50232(11) 0.31486(8) 0.23391(8) 0.0421(4) Uani d . 1 . . C
C22 0.58484(11) 0.34547(8) 0.26818(8) 0.0409(3) Uani d . 1 . . C
C23 0.59303(11) 0.39921(8) 0.31456(8) 0.0438(4) Uani d . 1 . . C
C24 0.51531(12) 0.42370(9) 0.32297(9) 0.0471(4) Uani d . 1 . . C
H24 0.5201 0.4610 0.3534 0.057 Uiso calc R 1 . . H
C25 0.43039(11) 0.39569(9) 0.28849(8) 0.0453(4) Uani d . 1 . . C
C26 0.42618(11) 0.34083(8) 0.24485(8) 0.0437(4) Uani d . 1 . . C
H26 0.3695 0.3202 0.2216 0.052 Uiso calc R 1 . . H
C27 0.34832(12) 0.42472(10) 0.30234(10) 0.0539(4) Uani d . 1 . . C
C28 0.26060(14) 0.39184(12) 0.25583(13) 0.0687(6) Uani d . 1 . . C
H28A 0.2101 0.4117 0.2662 0.103 Uiso calc R 1 . . H
H28B 0.2632 0.3439 0.2660 0.103 Uiso calc R 1 . . H
H28C 0.2522 0.3988 0.2054 0.103 Uiso calc R 1 . . H
C29 0.34058(15) 0.49987(11) 0.28600(13) 0.0709(6) Uani d . 1 . . C
H29A 0.3962 0.5223 0.3152 0.106 Uiso calc R 1 . . H
H29B 0.2897 0.5183 0.2970 0.106 Uiso calc R 1 . . H
H29C 0.3309 0.5069 0.2354 0.106 Uiso calc R 1 . . H
C30 0.36051(17) 0.41419(17) 0.38108(12) 0.0862(8) Uani d . 1 . . C
H30A 0.4167 0.4352 0.4112 0.129 Uiso calc R 1 . . H
H30B 0.3628 0.3663 0.3914 0.129 Uiso calc R 1 . . H
H30C 0.3098 0.4343 0.3910 0.129 Uiso calc R 1 . . H
O22 0.66158(7) 0.31987(6) 0.25975(6) 0.0443(3) Uani d . 1 . . O
C221 0.68427(13) 0.35256(10) 0.20461(10) 0.0530(4) Uani d . 1 . . C
H22A 0.6886 0.4013 0.2130 0.064 Uiso calc R 1 . . H
H22B 0.6371 0.3440 0.1577 0.064 Uiso calc R 1 . . H
C222 0.77314(12) 0.32571(10) 0.20543(9) 0.0509(4) Uani d . 1 . . C
H22C 0.7689 0.2766 0.2000 0.061 Uiso calc R 1 . . H
H22D 0.8199 0.3358 0.2521 0.061 Uiso calc R 1 . . H
C223 0.80109(14) 0.35514(11) 0.14648(11) 0.0594(5) Uani d . 1 . . C
H22E 0.7568 0.3413 0.1000 0.071 Uiso calc R 1 . . H
H22F 0.7986 0.4044 0.1491 0.071 Uiso calc R 1 . . H
C224 0.89415(15) 0.33519(12) 0.14879(12) 0.0671(5) Uani d . 1 . . C
H22G 0.8991 0.2859 0.1505 0.081 Uiso calc R 1 . . H
H22H 0.9395 0.3532 0.1928 0.081 Uiso calc R 1 . . H
C225 0.9144(2) 0.36080(15) 0.08435(15) 0.0880(8) Uani d . 1 . . C
H22I 0.9750 0.3468 0.0879 0.132 Uiso calc R 1 . . H
H22J 0.9108 0.4096 0.0830 0.132 Uiso calc R 1 . . H
H22K 0.8703 0.3425 0.0407 0.132 Uiso calc R 1 . . H
C3 0.68566(12) 0.42255(8) 0.36192(9) 0.0477(4) Uani d . 1 . . C
H3A 0.6811 0.4664 0.3832 0.057 Uiso calc R 1 . . H
H3B 0.7253 0.4275 0.3335 0.057 Uiso calc R 1 . . H
C31 0.72460(11) 0.37083(8) 0.42051(8) 0.0429(4) Uani d . 1 . . C
C32 0.80408(11) 0.33605(8) 0.42788(8) 0.0409(3) Uani d . 1 . . C
C33 0.83119(11) 0.28218(8) 0.47473(8) 0.0408(3) Uani d . 1 . . C
C34 0.77946(11) 0.26547(8) 0.51606(8) 0.0442(4) Uani d . 1 . . C
H34 0.7973 0.2285 0.5476 0.053 Uiso calc R 1 . . H
C35 0.70244(11) 0.30105(9) 0.51272(9) 0.0455(4) Uani d . 1 . . C
C36 0.67675(11) 0.35302(9) 0.46379(9) 0.0458(4) Uani d . 1 . . C
H36 0.6239 0.3774 0.4599 0.055 Uiso calc R 1 . . H
C37 0.64344(13) 0.28301(10) 0.55706(10) 0.0568(5) Uani d . 1 . . C
C38 0.54603(14) 0.27125(12) 0.50624(14) 0.0732(6) Uani d . 1 . . C
H38A 0.5238 0.3114 0.4775 0.110 Uiso calc R 1 . . H
H38B 0.5076 0.2614 0.5342 0.110 Uiso calc R 1 . . H
H38C 0.5447 0.2335 0.4747 0.110 Uiso calc R 1 . . H
C39 0.67460(16) 0.22017(14) 0.60065(13) 0.0806(7) Uani d . 1 . . C
H39A 0.6350 0.2109 0.6277 0.121 Uiso calc R 1 . . H
H39B 0.7364 0.2263 0.6337 0.121 Uiso calc R 1 . . H
H39C 0.6726 0.1826 0.5687 0.121 Uiso calc R 1 . . H
C40 0.6421(2) 0.34174(15) 0.60604(15) 0.0907(8) Uani d . 1 . . C
H40A 0.6217 0.3821 0.5773 0.136 Uiso calc R 1 . . H
H40B 0.7029 0.3490 0.6405 0.136 Uiso calc R 1 . . H
H40C 0.6010 0.3316 0.6316 0.136 Uiso calc R 1 . . H
O32 0.85499(7) 0.35501(6) 0.38700(6) 0.0442(3) Uani d . 1 . . O
C321 0.91724(11) 0.40716(9) 0.42033(9) 0.0469(4) Uani d . 1 . . C
H32A 0.9615 0.3909 0.4658 0.056 Uiso calc R 1 . . H
H32B 0.8847 0.4456 0.4309 0.056 Uiso calc R 1 . . H
C322 0.96491(13) 0.42846(10) 0.37093(10) 0.0544(4) Uani d . 1 . . C
H32C 0.9204 0.4473 0.3270 0.065 Uiso calc R 1 . . H
H32D 0.9924 0.3888 0.3572 0.065 Uiso calc R 1 . . H
C323 1.03772(12) 0.48010(9) 0.40436(9) 0.0517(4) Uani d . 1 . . C
H32E 1.0115 0.5171 0.4235 0.062 Uiso calc R 1 . . H
H32F 1.0857 0.4593 0.4449 0.062 Uiso calc R 1 . . H
C324 1.07910(15) 0.50837(12) 0.35311(12) 0.0665(5) Uani d . 1 . . C
H32G 1.0311 0.5293 0.3126 0.080 Uiso calc R 1 . . H
H32H 1.1051 0.4713 0.3338 0.080 Uiso calc R 1 . . H
C325 1.15178(18) 0.55958(13) 0.38633(14) 0.0804(7) Uani d . 1 . . C
H32I 1.1754 0.5761 0.3502 0.121 Uiso calc R 1 . . H
H32J 1.2006 0.5390 0.4255 0.121 Uiso calc R 1 . . H
H32K 1.1264 0.5969 0.4048 0.121 Uiso calc R 1 . . H
C4 0.91229(10) 0.23961(8) 0.47788(8) 0.0425(4) Uani d . 1 . . C
H4A 0.9400 0.2578 0.4444 0.051 Uiso calc R 1 . . H
H4B 0.9577 0.2414 0.5266 0.051 Uiso calc R 1 . . H
C41 0.88460(10) 0.16783(8) 0.45850(8) 0.0414(3) Uani d . 1 . . C
C42 0.84138(10) 0.14913(8) 0.38757(8) 0.0377(3) Uani d . 1 . . C
C43 0.80102(10) 0.08629(8) 0.36987(8) 0.0402(3) Uani d . 1 . . C
C44 0.81444(11) 0.03999(8) 0.42467(8) 0.0425(4) Uani d . 1 . . C
H44 0.7893 -0.0033 0.4130 0.051 Uiso calc R 1 . . H
C45 0.86333(11) 0.05471(8) 0.49590(8) 0.0419(4) Uani d . 1 . . C
C46 0.89542(11) 0.11973(8) 0.51156(8) 0.0433(4) Uani d . 1 . . C
H46 0.9257 0.1318 0.5600 0.052 Uiso calc R 1 . . H
C47 0.87657(12) 0.00149(9) 0.55407(9) 0.0487(4) Uani d . 1 . . C
C48 0.90099(18) -0.06603(10) 0.52915(12) 0.0726(6) Uani d . 1 . . C
H48A 0.9574 -0.0616 0.5197 0.109 Uiso calc R 1 . . H
H48B 0.8528 -0.0799 0.4854 0.109 Uiso calc R 1 . . H
H48C 0.9084 -0.0996 0.5664 0.109 Uiso calc R 1 . . H
C49 0.95382(17) 0.01879(11) 0.62327(11) 0.0712(6) Uani d . 1 . . C
H49A 1.0099 0.0232 0.6134 0.107 Uiso calc R 1 . . H
H49B 0.9603 -0.0168 0.6583 0.107 Uiso calc R 1 . . H
H49C 0.9406 0.0610 0.6422 0.107 Uiso calc R 1 . . H
C50 0.78940(18) -0.00566(16) 0.56898(15) 0.0896(8) Uani d . 1 . . C
H50A 0.7402 -0.0165 0.5246 0.134 Uiso calc R 1 . . H
H50B 0.7760 0.0364 0.5882 0.134 Uiso calc R 1 . . H
H50C 0.7958 -0.0415 0.6038 0.134 Uiso calc R 1 . . H
O42 0.83515(8) 0.19435(6) 0.33356(6) 0.0448(3) Uani d . 1 . . O
C421 0.89597(12) 0.17871(10) 0.29629(9) 0.0493(4) Uani d . 1 . . C
H42A 0.8675 0.1913 0.2455 0.059 Uiso calc R 1 . . H
H42B 0.9067 0.1300 0.2984 0.059 Uiso calc R 1 . . H
C422 0.98484(12) 0.21423(10) 0.32721(10) 0.0539(4) Uani d . 1 . . C
H42C 1.0134 0.2017 0.3780 0.065 Uiso calc R 1 . . H
H42D 0.9743 0.2630 0.3249 0.065 Uiso calc R 1 . . H
C423 1.04851(15) 0.19718(12) 0.28759(11) 0.0654(5) Uani d . 1 . . C
H42E 1.0157 0.2022 0.2358 0.079 Uiso calc R 1 . . H
H42F 1.0665 0.1498 0.2967 0.079 Uiso calc R 1 . . H
C424 1.13364(19) 0.24026(17) 0.30854(17) 0.0938(8) Uani d . 1 . . C
H42G 1.1700 0.2265 0.2795 0.113 Uiso calc R 1 . . H
H42H 1.1158 0.2873 0.2967 0.113 Uiso calc R 1 . . H
C425 1.1908(2) 0.2362(2) 0.38511(19) 0.1179(12) Uani d . 1 . . C
H42I 1.2436 0.2650 0.3942 0.177 Uiso calc R 1 . . H
H42J 1.2104 0.1900 0.3972 0.177 Uiso calc R 1 . . H
H42K 1.1561 0.2510 0.4144 0.177 Uiso calc R 1 . . H

loop_
_atom_site_aniso_label
_atom_site_aniso_U_11
_atom_site_aniso_U_22
_atom_site_aniso_U_33
_atom_site_aniso_U_12
_atom_site_aniso_U_13
_atom_site_aniso_U_23
C1 0.0400(8) 0.0417(8) 0.0409(8) 0.0018(7) 0.0104(7) -0.0032(6)
C11 0.0346(8) 0.0429(9) 0.0360(7) -0.0023(6) 0.0056(6) -0.0049(6)
C12 0.0366(8) 0.0445(9) 0.0332(7) -0.0046(6) 0.0078(6) -0.0041(6)
C13 0.0367(8) 0.0448(9) 0.0337(7) -0.0010(6) 0.0044(6) -0.0042(6)
C14 0.0347(8) 0.0514(10) 0.0416(8) -0.0005(7) 0.0083(6) -0.0049(7)
C15 0.0380(8) 0.0519(10) 0.0392(8) -0.0051(7) 0.0096(6) -0.0042(7)
C16 0.0392(8) 0.0441(9) 0.0397(8) -0.0028(7) 0.0072(6) 0.0010(6)
C17 0.0491(10) 0.0619(11) 0.0500(9) -0.0068(8) 0.0201(8) -0.0015(8)
C18 0.0730(13) 0.0689(13) 0.0496(10) -0.0029(10) 0.0266(9) 0.0041(9)
C19 0.0593(13) 0.0939(17) 0.0767(13) 0.0073(11) 0.0392(11) 0.0134(12)
C20 0.0728(14) 0.0781(15) 0.0753(14) -0.0306(12) 0.0346(11) -0.0092(11)
O12 0.0421(6) 0.0505(6) 0.0334(5) -0.0024(5) 0.0110(4) -0.0040(4)
C121 0.0503(10) 0.0601(11) 0.0376(8) 0.0009(8) 0.0087(7) -0.0116(7)
C122 0.0570(12) 0.140(2) 0.0430(10) -0.0186(13) 0.0199(9) -0.0242(12)
C123 0.056(2) 0.061(3) 0.0393(19) -0.0039(18) 0.0162(16) -0.0033(17)
C124 0.068(3) 0.062(3) 0.087(4) 0.013(3) 0.034(3) 0.007(3)
C12' 0.060(2) 0.069(3) 0.0451(19) 0.0016(19) 0.0224(18) 0.0027(18)
C12" 0.080(3) 0.075(3) 0.065(3) -0.008(3) 0.040(2) 0.006(2)
C125 0.089(2) 0.131(3) 0.0966(19) 0.0164(18) 0.0414(16) 0.0177(18)
C2 0.0422(9) 0.0526(10) 0.0354(8) 0.0069(7) 0.0061(6) -0.0004(7)
C21 0.0428(9) 0.0466(9) 0.0338(7) 0.0064(7) 0.0096(6) 0.0053(6)
C22 0.0397(8) 0.0446(9) 0.0384(8) 0.0086(7) 0.0135(6) 0.0075(6)
C23 0.0429(9) 0.0430(9) 0.0422(8) 0.0036(7) 0.0105(7) 0.0039(7)
C24 0.0497(10) 0.0458(9) 0.0441(8) 0.0082(7) 0.0141(7) 0.0000(7)
C25 0.0432(9) 0.0525(10) 0.0391(8) 0.0089(7) 0.0129(7) 0.0063(7)
C26 0.0373(8) 0.0499(9) 0.0399(8) 0.0043(7) 0.0085(6) 0.0044(7)
C27 0.0455(10) 0.0669(12) 0.0498(9) 0.0129(8) 0.0173(8) 0.0011(8)
C28 0.0450(11) 0.0797(15) 0.0824(14) 0.0114(10) 0.0236(10) -0.0033(11)
C29 0.0608(13) 0.0677(13) 0.0821(14) 0.0192(10) 0.0221(11) -0.0085(11)
C30 0.0690(15) 0.140(2) 0.0578(12) 0.0293(15) 0.0322(11) 0.0117(13)
O22 0.0410(6) 0.0474(6) 0.0456(6) 0.0074(5) 0.0165(5) 0.0066(5)
C221 0.0519(10) 0.0586(11) 0.0535(10) 0.0097(8) 0.0246(8) 0.0145(8)
C222 0.0487(10) 0.0570(10) 0.0492(9) 0.0071(8) 0.0196(8) 0.0057(8)
C223 0.0631(12) 0.0625(12) 0.0603(11) 0.0124(9) 0.0312(9) 0.0134(9)
C224 0.0657(13) 0.0727(14) 0.0739(13) 0.0092(10) 0.0383(11) 0.0086(10)
C225 0.0977(19) 0.0923(18) 0.1005(18) 0.0090(15) 0.0678(16) 0.0127(14)
C3 0.0420(9) 0.0418(9) 0.0541(9) 0.0011(7) 0.0103(7) 0.0007(7)
C31 0.0398(9) 0.0406(9) 0.0427(8) -0.0031(7) 0.0072(7) -0.0058(6)
C32 0.0385(8) 0.0435(9) 0.0375(7) -0.0052(7) 0.0094(6) -0.0064(6)
C33 0.0379(8) 0.0420(8) 0.0359(7) -0.0019(6) 0.0045(6) -0.0071(6)
C34 0.0444(9) 0.0455(9) 0.0371(8) -0.0033(7) 0.0071(7) -0.0024(6)
C35 0.0405(9) 0.0501(9) 0.0429(8) -0.0052(7) 0.0109(7) -0.0058(7)
C36 0.0378(8) 0.0485(9) 0.0479(9) 0.0003(7) 0.0109(7) -0.0058(7)
C37 0.0507(11) 0.0638(12) 0.0585(10) -0.0064(9) 0.0224(9) -0.0008(9)
C38 0.0499(12) 0.0687(14) 0.0957(16) -0.0041(10) 0.0189(11) 0.0174(12)
C39 0.0566(13) 0.1084(19) 0.0789(15) 0.0036(12) 0.0263(11) 0.0340(13)
C40 0.101(2) 0.103(2) 0.0933(17) -0.0295(16) 0.0648(16) -0.0277(15)
O32 0.0417(6) 0.0448(6) 0.0442(6) -0.0063(5) 0.0125(5) -0.0041(5)
C321 0.0429(9) 0.0465(9) 0.0460(9) -0.0067(7) 0.0089(7) -0.0031(7)
C322 0.0553(11) 0.0537(10) 0.0524(10) -0.0091(8) 0.0166(8) -0.0045(8)
C323 0.0476(10) 0.0528(10) 0.0515(9) -0.0051(8) 0.0134(8) -0.0002(8)
C324 0.0642(13) 0.0726(14) 0.0662(12) -0.0175(10) 0.0272(10) -0.0082(10)
C325 0.0759(15) 0.0813(16) 0.0917(16) -0.0309(12) 0.0388(13) -0.0124(13)
C4 0.0363(8) 0.0448(9) 0.0406(8) -0.0013(6) 0.0063(6) -0.0035(6)
C41 0.0329(8) 0.0432(9) 0.0449(8) 0.0014(6) 0.0096(6) -0.0025(7)
C42 0.0312(7) 0.0409(8) 0.0391(7) 0.0048(6) 0.0101(6) 0.0030(6)
C43 0.0348(8) 0.0444(9) 0.0409(8) 0.0035(6) 0.0123(6) -0.0027(6)
C44 0.0386(8) 0.0406(9) 0.0468(8) 0.0009(7) 0.0133(7) -0.0007(7)
C45 0.0374(8) 0.0443(9) 0.0438(8) 0.0038(6) 0.0138(7) 0.0014(7)
C46 0.0390(8) 0.0493(9) 0.0382(8) 0.0029(7) 0.0092(6) -0.0007(7)
C47 0.0485(10) 0.0508(10) 0.0462(9) 0.0037(8) 0.0157(7) 0.0065(7)
C48 0.1003(18) 0.0520(12) 0.0597(12) 0.0135(11) 0.0209(12) 0.0090(9)
C49 0.0850(15) 0.0651(13) 0.0498(10) 0.0002(11) 0.0066(10) 0.0140(9)
C50 0.0729(15) 0.117(2) 0.0905(17) 0.0165(14) 0.0427(13) 0.0490(16)
O42 0.0427(6) 0.0466(6) 0.0432(6) 0.0038(5) 0.0128(5) 0.0045(5)
C421 0.0512(10) 0.0569(10) 0.0408(8) 0.0037(8) 0.0173(7) 0.0038(7)
C422 0.0508(10) 0.0595(11) 0.0535(10) 0.0034(8) 0.0208(8) 0.0068(8)
C423 0.0637(13) 0.0787(14) 0.0622(11) -0.0006(10) 0.0324(10) 0.0071(10)
C424 0.0746(17) 0.114(2) 0.108(2) -0.0174(15) 0.0514(16) -0.0072(17)
C425 0.0710(18) 0.161(3) 0.127(3) -0.0350(19) 0.0419(18) -0.032(2)

loop_
_atom_type_symbol
_atom_type_description
_atom_type_scat_dispersion_real
_atom_type_scat_dispersion_imag
_atom_type_scat_source
C C 0.0033 0.0016 'International Tables Vol C Tables 4.2.6.8 and 6.1.1.4'
H H 0.0000 0.0000 'International Tables Vol C Tables 4.2.6.8 and 6.1.1.4'
O O 0.0106 0.0060 'International Tables Vol C Tables 4.2.6.8 and 6.1.1.4'

loop_
_geom_angle_atom_site_label_1
_geom_angle_atom_site_label_2
_geom_angle_atom_site_label_3
_geom_angle
C43 C1 C11 109.25(13)
C43 C1 H1A 109.8
C11 C1 H1A 109.8
C43 C1 H1B 109.8
C11 C1 H1B 109.8
H1A C1 H1B 108.3
C16 C11 C12 118.34(15)
C16 C11 C1 119.30(14)
C12 C11 C1 122.28(14)
O12 C12 C13 119.77(14)
O12 C12 C11 119.77(14)
C13 C12 C11 120.46(14)
C14 C13 C12 118.65(15)
C14 C13 C2 119.20(15)
C12 C13 C2 122.13(14)
C13 C14 C15 122.59(16)
C13 C14 H14 118.7
C15 C14 H14 118.7
C14 C15 C16 116.70(15)
C14 C15 C17 122.86(16)
C16 C15 C17 120.42(16)
C11 C16 C15 123.01(15)
C11 C16 H16 118.5
C15 C16 H16 118.5
C19 C17 C18 108.55(17)
C19 C17 C20 108.85(18)
C18 C17 C20 108.75(17)
C19 C17 C15 112.30(16)
C18 C17 C15 109.94(15)
C20 C17 C15 108.39(15)
C17 C18 H18A 109.5
C17 C18 H18B 109.5
H18A C18 H18B 109.5
C17 C18 H18C 109.5
H18A C18 H18C 109.5
H18B C18 H18C 109.5
C17 C19 H19A 109.5
C17 C19 H19B 109.5
H19A C19 H19B 109.5
C17 C19 H19C 109.5
H19A C19 H19C 109.5
H19B C19 H19C 109.5
C17 C20 H20A 109.5
C17 C20 H20B 109.5
H20A C20 H20B 109.5
C17 C20 H20C 109.5
H20A C20 H20C 109.5
H20B C20 H20C 109.5
C12 O12 C121 112.14(12)
O12 C121 C122 108.90(15)
O12 C121 H12A 109.9
C122 C121 H12A 109.9
O12 C121 H12B 109.9
C122 C121 H12B 109.9
H12A C121 H12B 108.3
C123 C122 C121 130.7(2)
C121 C122 C12' 100.7(2)
C123 C122 H12C 104.2
C121 C122 H12C 103.9
C123 C122 H12D 104.8
C121 C122 H12D 105.3
C12' C122 H12D 92.2
H12C C122 H12D 105.8
C121 C122 H12L 111.2
C12' C122 H12L 111.1
H12D C122 H12L 131.2
C123 C122 H12M 111.3
C121 C122 H12M 111.9
C12' C122 H12M 112.0
H12L C122 H12M 109.7
C122 C123 C124 106.3(4)
C122 C123 H12E 110.5
C124 C123 H12E 110.5
C122 C123 H12F 110.5
C124 C123 H12F 110.5
H12E C123 H12F 108.7
C123 C124 C125 113.9(4)
C123 C124 H12G 108.8
C125 C124 H12G 108.8
C123 C124 H12H 108.8
C125 C124 H12H 108.8
H12G C124 H12H 107.7
C12" C12' C122 109.5(3)
C12" C12' H12N 109.8
C122 C12' H12N 109.8
C12" C12' H12O 109.8
C122 C12' H12O 109.8
H12N C12' H12O 108.2
C125 C12" C12' 107.1(4)
C125 C12" H12P 110.3
C12' C12" H12P 110.3
C125 C12" H12Q 110.3
C12' C12" H12Q 110.3
H12P C12" H12Q 108.5
C124 C125 H12I 110.0
C124 C125 H12J 109.0
H12I C125 H12J 109.5
C124 C125 H12K 109.4
H12I C125 H12K 109.5
H12J C125 H12K 109.5
C12" C125 H12R 109.0
C12" C125 H12S 109.4
C124 C125 H12S 109.0
H12R C125 H12S 109.5
C12" C125 H12T 110.0
H12R C125 H12T 109.5
H12S C125 H12T 109.5
C21 C2 C13 111.89(12)
C21 C2 H2A 109.2
C13 C2 H2A 109.2
C21 C2 H2B 109.2
C13 C2 H2B 109.2
H2A C2 H2B 107.9
C22 C21 C26 118.25(15)
C22 C21 C2 119.57(15)
C26 C21 C2 122.09(15)
O22 C22 C21 119.51(14)
O22 C22 C23 118.99(14)
C21 C22 C23 121.38(15)
C24 C23 C22 118.14(15)
C24 C23 C3 121.42(15)
C22 C23 C3 119.83(15)
C23 C24 C25 122.69(16)
C23 C24 H24 118.7
C25 C24 H24 118.7
C26 C25 C24 116.99(15)
C26 C25 C27 123.68(16)
C24 C25 C27 119.29(16)
C25 C26 C21 122.48(16)
C25 C26 H26 118.8
C21 C26 H26 118.8
C28 C27 C30 109.16(19)
C28 C27 C25 112.04(16)
C30 C27 C25 108.81(15)
C28 C27 C29 107.76(17)
C30 C27 C29 109.00(19)
C25 C27 C29 110.02(16)
C27 C28 H28A 109.5
C27 C28 H28B 109.5
H28A C28 H28B 109.5
C27 C28 H28C 109.5
H28A C28 H28C 109.5
H28B C28 H28C 109.5
C27 C29 H29A 109.5
C27 C29 H29B 109.5
H29A C29 H29B 109.5
C27 C29 H29C 109.5
H29A C29 H29C 109.5
H29B C29 H29C 109.5
C27 C30 H30A 109.5
C27 C30 H30B 109.5
H30A C30 H30B 109.5
C27 C30 H30C 109.5
H30A C30 H30C 109.5
H30B C30 H30C 109.5
C22 O22 C221 113.10(12)
O22 C221 C222 108.33(14)
O22 C221 H22A 110.0
C222 C221 H22A 110.0
O22 C221 H22B 110.0
C222 C221 H22B 110.0
H22A C221 H22B 108.4
C221 C222 C223 112.32(15)
C221 C222 H22C 109.1
C223 C222 H22C 109.1
C221 C222 H22D 109.1
C223 C222 H22D 109.1
H22C C222 H22D 107.9
C224 C223 C222 114.84(16)
C224 C223 H22E 108.6
C222 C223 H22E 108.6
C224 C223 H22F 108.6
C222 C223 H22F 108.6
H22E C223 H22F 107.5
C223 C224 C225 112.12(19)
C223 C224 H22G 109.2
C225 C224 H22G 109.2
C223 C224 H22H 109.2
C225 C224 H22H 109.2
H22G C224 H22H 107.9
C224 C225 H22I 109.5
C224 C225 H22J 109.5
H22I C225 H22J 109.5
C224 C225 H22K 109.5
H22I C225 H22K 109.5
H22J C225 H22K 109.5
C23 C3 C31 108.35(14)
C23 C3 H3A 110.0
C31 C3 H3A 110.0
C23 C3 H3B 110.0
C31 C3 H3B 110.0
H3A C3 H3B 108.4
C36 C31 C32 118.39(15)
C36 C31 C3 119.58(15)
C32 C31 C3 121.77(15)
O32 C32 C33 120.11(14)
O32 C32 C31 119.23(14)
C33 C32 C31 120.66(15)
C34 C33 C32 118.52(15)
C34 C33 C4 120.21(14)
C32 C33 C4 121.17(15)
C33 C34 C35 122.37(16)
C33 C34 H34 118.8
C35 C34 H34 118.8
C36 C35 C34 116.93(16)
C36 C35 C37 119.62(16)
C34 C35 C37 123.36(16)
C31 C36 C35 123.01(16)
C31 C36 H36 118.5
C35 C36 H36 118.5
C39 C37 C40 110.1(2)
C39 C37 C35 112.69(17)
C40 C37 C35 109.52(16)
C39 C37 C38 107.65(17)
C40 C37 C38 107.7(2)
C35 C37 C38 109.01(16)
C37 C38 H38A 109.5
C37 C38 H38B 109.5
H38A C38 H38B 109.5
C37 C38 H38C 109.5
H38A C38 H38C 109.5
H38B C38 H38C 109.5
C37 C39 H39A 109.5
C37 C39 H39B 109.5
H39A C39 H39B 109.5
C37 C39 H39C 109.5
H39A C39 H39C 109.5
H39B C39 H39C 109.5
C37 C40 H40A 109.5
C37 C40 H40B 109.5
H40A C40 H40B 109.5
C37 C40 H40C 109.5
H40A C40 H40C 109.5
H40B C40 H40C 109.5
C32 O32 C321 111.93(12)
O32 C321 C322 108.93(13)
O32 C321 H32A 109.9
C322 C321 H32A 109.9
O32 C321 H32B 109.9
C322 C321 H32B 109.9
H32A C321 H32B 108.3
C321 C322 C323 112.54(15)
C321 C322 H32C 109.1
C323 C322 H32C 109.1
C321 C322 H32D 109.1
C323 C322 H32D 109.1
H32C C322 H32D 107.8
C324 C323 C322 113.60(16)
C324 C323 H32E 108.8
C322 C323 H32E 108.8
C324 C323 H32F 108.8
C322 C323 H32F 108.8
H32E C323 H32F 107.7
C323 C324 C325 113.68(18)
C323 C324 H32G 108.8
C325 C324 H32G 108.8
C323 C324 H32H 108.8
C325 C324 H32H 108.8
H32G C324 H32H 107.7
C324 C325 H32I 109.5
C324 C325 H32J 109.5
H32I C325 H32J 109.5
C324 C325 H32K 109.5
H32I C325 H32K 109.5
H32J C325 H32K 109.5
C41 C4 C33 110.84(13)
C41 C4 H4A 109.5
C33 C4 H4A 109.5
C41 C4 H4B 109.5
C33 C4 H4B 109.5
H4A C4 H4B 108.1
C42 C41 C46 118.27(15)
C42 C41 C4 120.75(14)
C46 C41 C4 120.79(14)
O42 C42 C41 119.57(14)
O42 C42 C43 119.22(13)
C41 C42 C43 121.17(14)
C44 C43 C42 117.92(14)
C44 C43 C1 121.20(14)
C42 C43 C1 120.51(14)
C43 C44 C45 122.70(15)
C43 C44 H44 118.6
C45 C44 H44 118.6
C46 C45 C44 117.13(15)
C46 C45 C47 122.35(14)
C44 C45 C47 120.46(15)
C45 C46 C41 122.32(15)
C45 C46 H46 118.8
C41 C46 H46 118.8
C50 C47 C49 109.78(18)
C50 C47 C48 109.3(2)
C49 C47 C48 106.23(17)
C50 C47 C45 108.72(15)
C49 C47 C45 112.43(15)
C48 C47 C45 110.35(15)
C47 C48 H48A 109.5
C47 C48 H48B 109.5
H48A C48 H48B 109.5
C47 C48 H48C 109.5
H48A C48 H48C 109.5
H48B C48 H48C 109.5
C47 C49 H49A 109.5
C47 C49 H49B 109.5
H49A C49 H49B 109.5
C47 C49 H49C 109.5
H49A C49 H49C 109.5
H49B C49 H49C 109.5
C47 C50 H50A 109.5
C47 C50 H50B 109.5
H50A C50 H50B 109.5
C47 C50 H50C 109.5
H50A C50 H50C 109.5
H50B C50 H50C 109.5
C42 O42 C421 112.45(12)
O42 C421 C422 112.52(14)
O42 C421 H42A 109.1
C422 C421 H42A 109.1
O42 C421 H42B 109.1
C422 C421 H42B 109.1
H42A C421 H42B 107.8
C421 C422 C423 112.03(17)
C421 C422 H42C 109.2
C423 C422 H42C 109.2
C421 C422 H42D 109.2
C423 C422 H42D 109.2
H42C C422 H42D 107.9
C422 C423 C424 114.3(2)
C422 C423 H42E 108.7
C424 C423 H42E 108.7
C422 C423 H42F 108.7
C424 C423 H42F 108.7
H42E C423 H42F 107.6
C425 C424 C423 114.4(2)
C425 C424 H42G 108.7
C423 C424 H42G 108.7
C425 C424 H42H 108.7
C423 C424 H42H 108.7
H42G C424 H42H 107.6
C424 C425 H42I 109.5
C424 C425 H42J 109.5
H42I C425 H42J 109.5
C424 C425 H42K 109.5
H42I C425 H42K 109.5
H42J C425 H42K 109.5

loop_
_geom_bond_atom_site_label_1
_geom_bond_atom_site_label_2
_geom_bond_distance
C1 C43 1.525(2)
C1 C11 1.529(2)
C1 H1A 0.9900
C1 H1B 0.9900
C11 C16 1.391(2)
C11 C12 1.401(2)
C12 O12 1.3936(19)
C12 C13 1.400(2)
C13 C14 1.394(2)
C13 C2 1.524(2)
C14 C15 1.394(2)
C14 H14 0.9500
C15 C16 1.394(2)
C15 C17 1.542(2)
C16 H16 0.9500
C17 C19 1.526(3)
C17 C18 1.535(3)
C17 C20 1.537(3)
C18 H18A 0.9800
C18 H18B 0.9800
C18 H18C 0.9800
C19 H19A 0.9800
C19 H19B 0.9800
C19 H19C 0.9800
C20 H20A 0.9800
C20 H20B 0.9800
C20 H20C 0.9800
O12 C121 1.4422(19)
C121 C122 1.490(3)
C121 H12A 0.9900
C121 H12B 0.9900
C122 C123 1.458(4)
C122 C12' 1.664(5)
C122 H12C 0.9901
C122 H12D 0.9900
C122 H12L 0.9902
C122 H12M 0.9900
C123 C124 1.518(6)
C123 H12E 0.9900
C123 H12F 0.9900
C124 C125 1.635(6)
C124 H12G 0.9900
C124 H12H 0.9900
C12' C12" 1.530(6)
C12' H12N 0.9900
C12' H12O 0.9900
C12" C125 1.453(5)
C12" H12P 0.9900
C12" H12Q 0.9900
C125 H12I 0.9800
C125 H12J 0.9800
C125 H12K 0.9801
C125 H12R 0.9800
C125 H12S 0.9801
C125 H12T 0.9801
C2 C21 1.522(2)
C2 H2A 0.9900
C2 H2B 0.9900
C21 C22 1.390(2)
C21 C26 1.400(2)
C22 O22 1.3841(19)
C22 C23 1.398(2)
C23 C24 1.390(2)
C23 C3 1.517(2)
C24 C25 1.398(3)
C24 H24 0.9500
C25 C26 1.391(2)
C25 C27 1.537(2)
C26 H26 0.9500
C27 C28 1.527(3)
C27 C30 1.534(3)
C27 C29 1.537(3)
C28 H28A 0.9800
C28 H28B 0.9800
C28 H28C 0.9800
C29 H29A 0.9800
C29 H29B 0.9800
C29 H29C 0.9800
C30 H30A 0.9800
C30 H30B 0.9800
C30 H30C 0.9800
O22 C221 1.433(2)
C221 C222 1.503(3)
C221 H22A 0.9900
C221 H22B 0.9900
C222 C223 1.517(3)
C222 H22C 0.9900
C222 H22D 0.9900
C223 C224 1.514(3)
C223 H22E 0.9900
C223 H22F 0.9900
C224 C225 1.523(3)
C224 H22G 0.9900
C224 H22H 0.9900
C225 H22I 0.9800
C225 H22J 0.9800
C225 H22K 0.9800
C3 C31 1.525(2)
C3 H3A 0.9900
C3 H3B 0.9900
C31 C36 1.383(2)
C31 C32 1.402(2)
C32 O32 1.388(2)
C32 C33 1.396(2)
C33 C34 1.394(2)
C33 C4 1.526(2)
C34 C35 1.396(2)
C34 H34 0.9500
C35 C36 1.390(2)
C35 C37 1.540(3)
C36 H36 0.9500
C37 C39 1.513(3)
C37 C40 1.537(3)
C37 C38 1.542(3)
C38 H38A 0.9800
C38 H38B 0.9800
C38 H38C 0.9800
C39 H39A 0.9800
C39 H39B 0.9800
C39 H39C 0.9800
C40 H40A 0.9800
C40 H40B 0.9800
C40 H40C 0.9800
O32 C321 1.4324(19)
C321 C322 1.501(3)
C321 H32A 0.9900
C321 H32B 0.9900
C322 C323 1.521(3)
C322 H32C 0.9900
C322 H32D 0.9900
C323 C324 1.508(3)
C323 H32E 0.9900
C323 H32F 0.9900
C324 C325 1.513(3)
C324 H32G 0.9900
C324 H32H 0.9900
C325 H32I 0.9800
C325 H32J 0.9800
C325 H32K 0.9800
C4 C41 1.514(2)
C4 H4A 0.9900
C4 H4B 0.9900
C41 C42 1.395(2)
C41 C46 1.400(2)
C42 O42 1.3874(19)
C42 C43 1.401(2)
C43 C44 1.395(2)
C44 C45 1.396(2)
C44 H44 0.9500
C45 C46 1.394(2)
C45 C47 1.538(2)
C46 H46 0.9500
C47 C50 1.519(3)
C47 C49 1.534(3)
C47 C48 1.538(3)
C48 H48A 0.9800
C48 H48B 0.9800
C48 H48C 0.9800
C49 H49A 0.9800
C49 H49B 0.9800
C49 H49C 0.9800
C50 H50A 0.9800
C50 H50B 0.9800
C50 H50C 0.9800
O42 C421 1.445(2)
C421 C422 1.505(3)
C421 H42A 0.9900
C421 H42B 0.9900
C422 C423 1.524(3)
C422 H42C 0.9900
C422 H42D 0.9900
C423 C424 1.532(3)
C423 H42E 0.9900
C423 H42F 0.9900
C424 C425 1.485(5)
C424 H42G 0.9900
C424 H42H 0.9900
C425 H42I 0.9800
C425 H42J 0.9800
C425 H42K 0.9800

loop_
_geom_torsion_atom_site_label_1
_geom_torsion_atom_site_label_2
_geom_torsion_atom_site_label_3
_geom_torsion_atom_site_label_4
_geom_torsion
_geom_torsion_publ_flag
C43 C1 C11 C16 -61.89(19) ?
C43 C1 C11 C12 114.88(16) y
C16 C11 C12 O12 -174.85(13) ?
C1 C11 C12 O12 8.4(2) ?
C16 C11 C12 C13 5.2(2) ?
C1 C11 C12 C13 -171.64(14) ?
O12 C12 C13 C14 175.28(13) ?
C11 C12 C13 C14 -4.7(2) ?
O12 C12 C13 C2 -6.2(2) ?
C11 C12 C13 C2 173.81(14) ?
C12 C13 C14 C15 0.5(2) ?
C2 C13 C14 C15 -178.08(14) ?
C13 C14 C15 C16 3.1(2) ?
C13 C14 C15 C17 -175.27(15) ?
C12 C11 C16 C15 -1.4(2) ?
C1 C11 C16 C15 175.49(14) ?
C14 C15 C16 C11 -2.6(2) ?
C17 C15 C16 C11 175.77(15) ?
C14 C15 C17 C19 -10.4(2) ?
C16 C15 C17 C19 171.33(17) ?
C14 C15 C17 C18 -131.34(18) ?
C16 C15 C17 C18 50.4(2) ?
C14 C15 C17 C20 109.9(2) ?
C16 C15 C17 C20 -68.4(2) ?
C13 C12 O12 C121 -82.98(18) ?
C11 C12 O12 C121 97.03(16) ?
C12 O12 C121 C122 174.79(17) ?
O12 C121 C122 C123 50.5(4) ?
O12 C121 C122 C12' 81.0(2) ?
C121 C122 C123 C124 85.0(4) ?
C12' C122 C123 C124 34.5(3) ?
C122 C123 C124 C125 -173.2(4) ?
C123 C122 C12' C12" -36.9(3) ?
C121 C122 C12' C12" 179.6(3) ?
C122 C12' C12" C125 178.5(3) ?
C12' C12" C125 C124 34.7(5) ?
C123 C124 C125 C12" -40.5(5) ?
C14 C13 C2 C21 63.19(19) ?
C12 C13 C2 C21 -115.35(16) y
C13 C2 C21 C22 75.08(19) y
C13 C2 C21 C26 -101.43(17) ?
C26 C21 C22 O22 178.41(13) ?
C2 C21 C22 O22 1.8(2) ?
C26 C21 C22 C23 2.4(2) ?
C2 C21 C22 C23 -174.28(14) ?
O22 C22 C23 C24 -179.24(14) ?
C21 C22 C23 C24 -3.2(2) ?
O22 C22 C23 C3 -8.1(2) ?
C21 C22 C23 C3 167.98(15) ?
C22 C23 C24 C25 1.7(2) ?
C3 C23 C24 C25 -169.30(15) ?
C23 C24 C25 C26 0.5(2) ?
C23 C24 C25 C27 178.37(16) ?
C24 C25 C26 C21 -1.4(2) ?
C27 C25 C26 C21 -179.14(15) ?
C22 C21 C26 C25 0.0(2) ?
C2 C21 C26 C25 176.52(15) ?
C26 C25 C27 C28 -6.9(2) ?
C24 C25 C27 C28 175.34(17) ?
C26 C25 C27 C30 113.9(2) ?
C24 C25 C27 C30 -63.9(2) ?
C26 C25 C27 C29 -126.78(19) ?
C24 C25 C27 C29 55.5(2) ?
C21 C22 O22 C221 95.35(18) ?
C23 C22 O22 C221 -88.51(18) ?
C22 O22 C221 C222 174.23(15) ?
O22 C221 C222 C223 177.41(16) ?
C221 C222 C223 C224 174.35(19) ?
C222 C223 C224 C225 174.4(2) ?
C24 C23 C3 C31 98.58(18) ?
C22 C23 C3 C31 -72.3(2) y
C23 C3 C31 C36 -55.6(2) ?
C23 C3 C31 C32 118.52(16) y
C36 C31 C32 O32 -177.36(14) ?
C3 C31 C32 O32 8.5(2) ?
C36 C31 C32 C33 3.8(2) ?
C3 C31 C32 C33 -170.36(14) ?
O32 C32 C33 C34 178.63(13) ?
C31 C32 C33 C34 -2.5(2) ?
O32 C32 C33 C4 -5.0(2) ?
C31 C32 C33 C4 173.84(14) ?
C32 C33 C34 C35 -0.7(2) ?
C4 C33 C34 C35 -177.11(14) ?
C33 C34 C35 C36 2.5(2) ?
C33 C34 C35 C37 179.14(15) ?
C32 C31 C36 C35 -1.9(2) ?
C3 C31 C36 C35 172.37(15) ?
C34 C35 C36 C31 -1.2(2) ?
C37 C35 C36 C31 -177.94(15) ?
C36 C35 C37 C39 172.77(18) ?
C34 C35 C37 C39 -3.8(3) ?
C36 C35 C37 C40 -64.3(2) ?
C34 C35 C37 C40 119.2(2) ?
C36 C35 C37 C38 53.3(2) ?
C34 C35 C37 C38 -123.21(19) ?
C33 C32 O32 C321 -94.54(17) ?
C31 C32 O32 C321 86.60(17) ?
C32 O32 C321 C322 -175.90(14) ?
O32 C321 C322 C323 -175.55(15) ?
C321 C322 C323 C324 -173.14(18) ?
C322 C323 C324 C325 -179.8(2) ?
C34 C33 C4 C41 57.56(18) ?
C32 C33 C4 C41 -118.75(16) y
C33 C4 C41 C42 76.96(19) y
C33 C4 C41 C46 -98.05(17) ?
C46 C41 C42 O42 -175.59(14) ?
C4 C41 C42 O42 9.3(2) ?
C46 C41 C42 C43 6.9(2) ?
C4 C41 C42 C43 -168.25(14) ?
O42 C42 C43 C44 174.99(14) ?
C41 C42 C43 C44 -7.5(2) ?
O42 C42 C43 C1 -11.9(2) ?
C41 C42 C43 C1 165.62(14) ?
C11 C1 C43 C44 96.49(18) ?
C11 C1 C43 C42 -76.37(18) y
C42 C43 C44 C45 2.3(2) ?
C1 C43 C44 C45 -170.72(15) ?
C43 C44 C45 C46 3.2(2) ?
C43 C44 C45 C47 -179.55(15) ?
C44 C45 C46 C41 -3.8(2) ?
C47 C45 C46 C41 178.96(15) ?
C42 C41 C46 C45 -1.1(2) ?
C4 C41 C46 C45 174.06(15) ?
C46 C45 C47 C50 101.4(2) ?
C44 C45 C47 C50 -75.8(2) ?
C46 C45 C47 C49 -20.4(2) ?
C44 C45 C47 C49 162.48(17) ?
C46 C45 C47 C48 -138.78(18) ?
C44 C45 C47 C48 44.1(2) ?
C41 C42 O42 C421 105.58(16) ?
C43 C42 O42 C421 -76.84(17) ?
C42 O42 C421 C422 -92.72(17) ?
O42 C421 C422 C423 179.84(15) ?
C421 C422 C423 C424 170.5(2) ?
C422 C423 C424 C425 59.7(3) ?
